data_9017890
loop_
_publ_author_name
'Bindi, L.'
'Keutsch, F. N.'

_publ_section_title
;
 Old defined minerals with complex, still unresolved structures:
 the case of stutzite, Ag5-xTe3
 Note: type sample
;
_journal_name_full 'Zeitschrift fur Kristallographie'
_journal_page_first 247
_journal_page_last 253
_journal_volume 233
_journal_year 2018
_chemical_compound_source 'May Day mine, La Plata District, Colorado, USA'
_chemical_formula_sum 'Ag10.96 Te7'
_chemical_name_mineral Stutzite
_space_group_IT_number 174
_space_group_name_Hall 'P -6'
_space_group_name_H-M_alt 'P -6'
_symmetry_space_group_name_H-M 'P -6'
_cell_angle_alpha 90
_cell_angle_beta 90
_cell_angle_gamma 120
_cell_length_a 13.454
_cell_length_b 13.454
_cell_length_c 8.459
_cell_formula_units_Z 3
_cell_volume 1326.027
_database_code_amcsd 0020693
_exptl_crystal_density_diffrn 7.797
_cod_data_source_file inputs/fixed/split/13314.cif
_cod_data_source_block 13314
_cod_database_code 9017890

loop_
_space_group_symop_operation_xyz
x,y,z
-x+y,-x,-z
-y,x-y,z
x,y,-z
-x+y,-x,z
-y,x-y,-z

loop_
_atom_site_label
_atom_site_fract_x
_atom_site_fract_y
_atom_site_fract_z
_atom_site_occupancy
_atom_site_U_iso_or_equiv
Ag1 0.20490 0.52810 0.00000 1.00000 0.03600
Ag2 0.01080 0.13680 0.00000 1.00000 0.03700
Ag3 0.22600 0.87800 0.24100 1.00000 0.06900
Ag4 -0.13660 0.53060 0.25120 0.81000 0.03900
Ag5 0.47900 0.91800 0.28300 1.00000 0.07800
Ag6 0.24100 0.14200 0.27600 1.00000 0.05600
Ag7 0.24090 0.76800 0.50000 0.59000 0.04500
Ag8 0.09940 0.90210 0.50000 0.75000 0.06000
Te1 0.33333 0.66667 0.27570 1.00000 0.03000
Te2 0.35090 0.01770 0.50000 1.00000 0.03300
Te3 0.00090 0.66610 0.50000 1.00000 0.02800
Te4 0.00000 0.00000 0.27650 1.00000 0.02800
Te5 -0.03430 0.45500 0.00000 1.00000 0.02100
Te6 -0.15710 0.21030 0.00000 1.00000 0.02000
Te7 0.23570 0.33200 0.00000 1.00000 0.03100
Te8 0.66667 0.33333 0.29250 1.00000 0.06800

loop_
_cod_related_entry_id
_cod_related_entry_database
_cod_related_entry_code
1 AMCSD 0020693
